data_4308083
loop_
_publ_author_name
'Maxim N. Sokolov'
'Artem L. Gushchin'
'Pavel A. Abramov'
'Alexander V. Virovets'
'Eugenia V. Peresypkina'
'Vladimir P. Fedin'

_publ_section_title
;
Synthesis and Structures of Mo3Se7Te2Br10, Mo3Se7TeI6, and
Mo6Te21I22 Containing TeX3- (X = Br, I) Ligands Coordinated to a Triangular
Cluster Core
;
_journal_name_full 'Inorganic Chemistry'
_journal_page_first 4677
_journal_page_last 4682
_journal_paper_doi 10.1021/ic0700553
_journal_volume 46
_journal_year 2007
_chemical_formula_structural '[(Mo3 Te7) (Te I3)3]2 (I)2 (Te I2)'
_chemical_formula_sum 'I22 Mo6 Te21'
_chemical_formula_weight 6047.04
_chemical_name_systematic
;
 ?
;
_space_group_IT_number 2
_symmetry_cell_setting triclinic
_symmetry_space_group_name_Hall '-P 1'
_symmetry_space_group_name_H-M 'P -1'
_atom_sites_solution_hydrogens none
_atom_sites_solution_primary direct
_atom_sites_solution_secondary difmap
_audit_creation_method SHELXL-97
_cell_angle_alpha 92.124(3)
_cell_angle_beta 102.223(2)
_cell_angle_gamma 117.427(2)
_cell_formula_units_Z 1
_cell_length_a 11.2148(6)
_cell_length_b 11.6550(6)
_cell_length_c 16.6798(13)
_cell_measurement_reflns_used 6359
_cell_measurement_temperature 293(2)
_cell_measurement_theta_max 30.4347
_cell_measurement_theta_min 2.1883
_cell_volume 1868.4(2)
_computing_cell_refinement 'Apex2 V.1.27 (Bruker, 2005)'
_computing_data_collection 'Apex2 V.1.27 (Bruker, 2005)'
_computing_data_reduction 'Apex2 V.1.27 (Bruker, 2005)'
_computing_molecular_graphics 'SHELXTL V6.22 (Bruker, 2000-2005)'
_computing_publication_material 'local programs'
_computing_structure_refinement 'SHELXL-97 (Sheldrick, 1997)'
_computing_structure_solution 'SHELXS-97 (Sheldrick, 1990)'
_diffrn_ambient_temperature 293(2)
_diffrn_detector_area_resol_mean 25
_diffrn_measured_fraction_theta_full 0.961
_diffrn_measured_fraction_theta_max 0.952
_diffrn_measurement_device_type 'Bruker X8Apex CCD detector'
_diffrn_measurement_method 'combined omega- and phi-scans'
_diffrn_radiation_monochromator graphite
_diffrn_radiation_source 'fine-focus sealed tube'
_diffrn_radiation_type MoK\a
_diffrn_radiation_wavelength 0.71073
_diffrn_reflns_av_R_equivalents 0.0426
_diffrn_reflns_av_sigmaI/netI 0.0779
_diffrn_reflns_limit_h_max 12
_diffrn_reflns_limit_h_min -14
_diffrn_reflns_limit_k_max 15
_diffrn_reflns_limit_k_min -15
_diffrn_reflns_limit_l_max 21
_diffrn_reflns_limit_l_min -21
_diffrn_reflns_number 19947
_diffrn_reflns_theta_full 25.00
_diffrn_reflns_theta_max 27.50
_diffrn_reflns_theta_min 1.26
_diffrn_standards_decay_% 0
_diffrn_standards_interval_count 0
_diffrn_standards_interval_time 0
_diffrn_standards_number 0
_exptl_absorpt_coefficient_mu 18.113
_exptl_absorpt_correction_T_max 0.671
_exptl_absorpt_correction_T_min 0.354
_exptl_absorpt_correction_type empirical
_exptl_absorpt_process_details 'based on intensities (SADABS, Bruker, 2005)'
_exptl_crystal_colour black
_exptl_crystal_density_diffrn 5.374
_exptl_crystal_density_meas ?
_exptl_crystal_density_method 'not measured'
_exptl_crystal_description block
_exptl_crystal_F_000 2510
_exptl_crystal_size_max 0.054
_exptl_crystal_size_mid 0.033
_exptl_crystal_size_min 0.022
_refine_diff_density_max 3.208
_refine_diff_density_min -3.204
_refine_diff_density_rms 0.344
_refine_ls_extinction_method none
_refine_ls_goodness_of_fit_ref 1.012
_refine_ls_hydrogen_treatment none
_refine_ls_matrix_type full
_refine_ls_number_parameters 235
_refine_ls_number_reflns 8183
_refine_ls_number_restraints 0
_refine_ls_restrained_S_all 1.012
_refine_ls_R_factor_all 0.0960
_refine_ls_R_factor_gt 0.0463
_refine_ls_shift/su_max 0.000
_refine_ls_shift/su_mean 0.000
_refine_ls_structure_factor_coef Fsqd
_refine_ls_weighting_details 'calc w=1/[\s^2^(Fo^2^)+(0.0379P)^2^+34.3454P] where P=(Fo^2^+2Fc^2^)/3'
_refine_ls_weighting_scheme calc
_refine_ls_wR_factor_gt 0.0954
_refine_ls_wR_factor_ref 0.1144
_reflns_number_gt 5113
_reflns_number_total 8183
_reflns_threshold_expression >2sigma(I)
_cod_data_source_file ic0700553-file003.cif
_cod_data_source_block pa95-1
_cod_depositor_comments
;
The following automatic conversions were performed:

'_exptl_crystal_density_meas' value 'none' was changed to '?' - the
value is perceived as not measured.

Automatic conversion script
Id: cif_fix_values 3008 2015-01-20 13:52:24Z robertas 
;
_cod_database_code 4308083

loop_
_symmetry_equiv_pos_as_xyz
'x, y, z'
'-x, -y, -z'

loop_
_atom_site_label
_atom_site_type_symbol
_atom_site_fract_x
_atom_site_fract_y
_atom_site_fract_z
_atom_site_U_iso_or_equiv
_atom_site_adp_type
_atom_site_occupancy
_atom_site_symmetry_multiplicity
_atom_site_calc_flag
_atom_site_refinement_flags
_atom_site_disorder_assembly
_atom_site_disorder_group
Mo1 Mo 0.35043(14) 0.07673(12) 0.65937(8) 0.0257(3) Uani 1 1 d . . .
Mo2 Mo 0.53436(14) 0.32818(12) 0.75611(8) 0.0240(3) Uani 1 1 d . . .
Mo3 Mo 0.24752(14) 0.20278(12) 0.75416(8) 0.0257(3) Uani 1 1 d . . .
Te1 Te 0.41712(11) 0.11324(10) 0.82459(6) 0.0278(2) Uani 1 1 d . . .
Te2 Te 0.50937(12) 0.28688(10) 0.58914(6) 0.0363(3) Uani 1 1 d . . .
Te3 Te 0.63547(11) 0.17355(10) 0.68783(6) 0.0304(2) Uani 1 1 d . . .
Te4 Te 0.37102(13) 0.44388(11) 0.70601(8) 0.0412(3) Uani 1 1 d . . .
Te5 Te 0.44499(12) 0.43144(10) 0.86920(7) 0.0337(3) Uani 1 1 d . . .
Te6 Te 0.14239(12) 0.12828(11) 0.58531(7) 0.0388(3) Uani 1 1 d . . .
Te7 Te 0.07871(12) -0.06103(10) 0.68434(7) 0.0360(3) Uani 1 1 d . . .
I7 I 0.01153(14) 0.24351(14) 0.74782(9) 0.0550(4) Uani 1 1 d . . .
I8 I -0.02288(14) -0.09565(12) 0.88522(8) 0.0538(4) Uani 1 1 d . . .
I9 I 0.37424(13) 0.18977(12) 1.02942(7) 0.0449(3) Uani 1 1 d . . .
Te11 Te 0.30564(14) -0.17820(10) 0.66682(7) 0.0417(3) Uani 1 1 d . . .
I1 I 0.5514(2) -0.18426(15) 0.67561(14) 0.0885(6) Uani 1 1 d . . .
I2 I 0.28304(17) -0.24817(14) 0.82375(9) 0.0642(4) Uani 1 1 d . . .
I3 I 0.28408(14) -0.07463(12) 0.50160(7) 0.0500(3) Uani 1 1 d . . .
Te12 Te 0.78298(11) 0.37994(10) 0.86547(6) 0.0290(2) Uani 1 1 d . . .
I4 I 0.81453(15) 0.51572(14) 1.01548(8) 0.0565(4) Uani 1 1 d . . .
I5 I 0.75828(15) 0.15711(13) 0.93185(9) 0.0554(4) Uani 1 1 d . . .
I6 I 0.75992(14) 0.58404(11) 0.75812(8) 0.0528(4) Uani 1 1 d . . .
Te13 Te 0.15591(12) 0.16631(10) 0.89852(7) 0.0322(3) Uani 1 1 d . . .
I12 I 0.29400(16) 0.37612(17) 0.49260(11) 0.0809(6) Uani 1 1 d . . .
Te10 Te 0.0810(3) 0.4458(3) 0.55157(19) 0.0558(7) Uani 0.50 1 d P . .
I10 I -0.0647(3) 0.5115(3) 0.6378(2) 0.0562(7) Uani 0.50 1 d P . .
I11 I 0.0255(3) 0.5386(3) 0.4086(2) 0.0637(8) Uani 0.50 1 d P . .

loop_
_atom_site_aniso_label
_atom_site_aniso_U_11
_atom_site_aniso_U_22
_atom_site_aniso_U_33
_atom_site_aniso_U_23
_atom_site_aniso_U_13
_atom_site_aniso_U_12
Mo1 0.0236(7) 0.0219(6) 0.0198(6) -0.0012(5) 0.0015(6) 0.0033(6)
Mo2 0.0220(7) 0.0178(6) 0.0217(6) -0.0002(5) -0.0010(6) 0.0040(6)
Mo3 0.0211(7) 0.0221(6) 0.0264(7) 0.0000(5) -0.0024(6) 0.0080(6)
Te1 0.0273(6) 0.0263(5) 0.0253(5) 0.0010(4) 0.0035(4) 0.0109(5)
Te2 0.0367(7) 0.0314(6) 0.0231(5) 0.0058(4) 0.0031(5) 0.0037(5)
Te3 0.0272(6) 0.0309(6) 0.0271(5) -0.0021(4) 0.0053(5) 0.0102(5)
Te4 0.0409(7) 0.0278(6) 0.0479(7) 0.0109(5) -0.0021(6) 0.0160(5)
Te5 0.0307(6) 0.0232(5) 0.0386(6) -0.0077(4) 0.0016(5) 0.0099(5)
Te6 0.0283(6) 0.0417(6) 0.0281(6) 0.0020(5) -0.0083(5) 0.0086(5)
Te7 0.0259(6) 0.0279(6) 0.0350(6) -0.0031(5) 0.0036(5) -0.0004(5)
I7 0.0389(8) 0.0770(9) 0.0597(8) 0.0144(7) 0.0060(7) 0.0390(7)
I8 0.0496(8) 0.0364(7) 0.0491(7) -0.0013(6) 0.0179(7) -0.0023(6)
I9 0.0438(7) 0.0434(7) 0.0327(6) 0.0000(5) -0.0009(5) 0.0138(6)
Te11 0.0501(8) 0.0225(5) 0.0427(7) 0.0003(5) 0.0152(6) 0.0083(5)
I1 0.0909(13) 0.0548(9) 0.1597(19) 0.0410(11) 0.0737(14) 0.0487(10)
I2 0.0798(11) 0.0579(9) 0.0538(8) 0.0257(7) 0.0220(8) 0.0290(8)
I3 0.0563(8) 0.0432(7) 0.0273(6) -0.0102(5) 0.0090(6) 0.0067(6)
Te12 0.0221(6) 0.0308(5) 0.0265(5) -0.0041(4) 0.0006(4) 0.0095(5)
I4 0.0504(8) 0.0702(9) 0.0398(7) -0.0265(6) -0.0077(6) 0.0321(7)
I5 0.0575(9) 0.0567(8) 0.0603(8) 0.0183(7) 0.0073(7) 0.0370(8)
I6 0.0482(8) 0.0277(6) 0.0453(7) 0.0057(5) 0.0008(6) -0.0075(6)
Te13 0.0295(6) 0.0276(5) 0.0358(6) -0.0028(4) 0.0067(5) 0.0120(5)
I12 0.0507(9) 0.0803(11) 0.0976(13) 0.0588(10) 0.0019(9) 0.0239(9)
Te10 0.0446(17) 0.0478(15) 0.0705(19) 0.0021(13) 0.0051(15) 0.0231(14)
I10 0.0434(16) 0.0585(17) 0.0723(19) 0.0228(15) 0.0146(15) 0.0281(14)
I11 0.0528(19) 0.0551(17) 0.0665(19) 0.0056(15) 0.0139(16) 0.0133(15)

loop_
_atom_type_symbol
_atom_type_description
_atom_type_scat_dispersion_real
_atom_type_scat_dispersion_imag
_atom_type_scat_source
Mo Mo -1.6832 0.6857 'International Tables Vol C Tables 4.2.6.8 and 6.1.1.4'
Te Te -0.5308 1.6751 'International Tables Vol C Tables 4.2.6.8 and 6.1.1.4'
I I -0.4742 1.8119 'International Tables Vol C Tables 4.2.6.8 and 6.1.1.4'

loop_
_geom_angle_atom_site_label_1
_geom_angle_atom_site_label_2
_geom_angle_atom_site_label_3
_geom_angle
_geom_angle_site_symmetry_1
_geom_angle_site_symmetry_3
_geom_angle_publ_flag
Mo2 Mo1 Mo3 59.88(5) . . ?
Mo2 Mo1 I3 142.49(6) . . ?
Mo3 Mo1 I3 142.33(6) . . ?
Te1 Mo1 Mo2 57.82(4) . . ?
Te1 Mo1 Mo3 57.46(4) . . ?
Te1 Mo1 Te2 115.23(5) . . ?
Te1 Mo1 Te3 81.43(5) . . ?
Te1 Mo1 Te6 115.50(6) . . ?
Te1 Mo1 Te7 80.85(5) . . ?
Te1 Mo1 Te11 86.91(5) . . ?
Te1 Mo1 I3 152.02(6) . . ?
Te2 Mo1 Mo2 58.46(4) . . ?
Te2 Mo1 Mo3 98.59(5) . . ?
Te2 Mo1 Te3 58.62(4) . . ?
Te2 Mo1 Te7 141.04(6) . . ?
Te2 Mo1 Te11 136.93(6) . . ?
Te2 Mo1 I3 84.97(5) . . ?
Te3 Mo1 Mo2 60.79(4) . . ?
Te3 Mo1 Mo3 119.38(5) . . ?
Te3 Mo1 Te7 158.71(6) . . ?
Te3 Mo1 Te11 91.85(5) . . ?
Te3 Mo1 I3 94.60(5) . . ?
Te6 Mo1 Mo2 97.62(5) . . ?
Te6 Mo1 Mo3 58.86(5) . . ?
Te6 Mo1 Te2 82.96(5) . . ?
Te6 Mo1 Te3 141.41(6) . . ?
Te6 Mo1 Te7 58.42(4) . . ?
Te6 Mo1 Te11 121.95(6) . . ?
Te6 Mo1 I3 84.72(5) . . ?
Te7 Mo1 Mo2 117.68(6) . . ?
Te7 Mo1 Mo3 58.76(4) . . ?
Te7 Mo1 I3 95.51(5) . . ?
Te11 Mo1 Mo2 136.48(6) . . ?
Te11 Mo1 Mo3 124.09(6) . . ?
Te11 Mo1 Te7 75.50(5) . . ?
Te11 Mo1 I3 65.44(5) . . ?
Mo1 Mo2 I6 144.74(6) . . ?
Mo3 Mo2 Mo1 60.16(5) . . ?
Mo3 Mo2 Te3 117.28(5) . . ?
Mo3 Mo2 I6 140.50(6) . . ?
Te1 Mo2 Mo1 57.55(4) . . ?
Te1 Mo2 Mo3 57.49(4) . . ?
Te1 Mo2 Te2 115.66(5) . . ?
Te1 Mo2 Te3 80.00(4) . . ?
Te1 Mo2 Te4 115.34(6) . . ?
Te1 Mo2 Te5 82.88(5) . . ?
Te1 Mo2 Te12 86.38(5) . . ?
Te1 Mo2 I6 151.52(6) . . ?
Te2 Mo2 Mo1 59.16(4) . . ?
Te2 Mo2 Mo3 99.27(5) . . ?
Te2 Mo2 Te3 58.01(4) . . ?
Te2 Mo2 Te4 82.74(5) . . ?
Te2 Mo2 Te5 141.10(6) . . ?
Te2 Mo2 Te12 118.37(6) . . ?
Te2 Mo2 I6 86.30(5) . . ?
Te3 Mo2 Mo1 58.35(4) . . ?
Te3 Mo2 I6 98.92(6) . . ?
Te4 Mo2 Mo1 97.45(5) . . ?
Te4 Mo2 Mo3 58.57(5) . . ?
Te4 Mo2 Te3 140.16(6) . . ?
Te4 Mo2 Te5 58.40(4) . . ?
Te4 Mo2 Te12 140.78(6) . . ?
Te4 Mo2 I6 83.81(5) . . ?
Te5 Mo2 Mo1 119.89(6) . . ?
Te5 Mo2 Mo3 60.59(4) . . ?
Te5 Mo2 Te3 159.60(6) . . ?
Te5 Mo2 I6 90.87(5) . . ?
Te12 Mo2 Mo1 121.64(6) . . ?
Te12 Mo2 Mo3 137.08(6) . . ?
Te12 Mo2 Te3 72.46(4) . . ?
Te12 Mo2 Te5 95.54(5) . . ?
Te12 Mo2 I6 66.52(5) . . ?
Mo1 Mo3 I7 141.89(6) . . ?
Mo2 Mo3 Mo1 59.96(5) . . ?
Mo2 Mo3 I7 144.24(6) . . ?
Te1 Mo3 Mo1 57.60(4) . . ?
Te1 Mo3 Mo2 57.89(4) . . ?
Te1 Mo3 Te4 116.17(6) . . ?
Te1 Mo3 Te5 82.01(5) . . ?
Te1 Mo3 Te6 115.08(6) . . ?
Te1 Mo3 Te7 81.87(5) . . ?
Te1 Mo3 I7 150.65(6) . . ?
Te1 Mo3 Te13 85.39(5) . . ?
Te4 Mo3 Mo1 97.60(6) . . ?
Te4 Mo3 Mo2 59.01(5) . . ?
Te4 Mo3 Te5 57.87(4) . . ?
Te4 Mo3 Te6 81.12(5) . . ?
Te4 Mo3 Te7 139.87(6) . . ?
Te4 Mo3 I7 86.50(5) . . ?
Te4 Mo3 Te13 122.44(6) . . ?
Te5 Mo3 Mo1 117.76(6) . . ?
Te5 Mo3 Mo2 58.62(4) . . ?
Te5 Mo3 I7 96.55(5) . . ?
Te6 Mo3 Mo1 58.30(5) . . ?
Te6 Mo3 Mo2 97.29(5) . . ?
Te6 Mo3 Te5 138.63(6) . . ?
Te6 Mo3 Te7 58.85(4) . . ?
Te6 Mo3 I7 85.31(5) . . ?
Te6 Mo3 Te13 139.55(6) . . ?
Te7 Mo3 Mo1 60.51(4) . . ?
Te7 Mo3 Mo2 119.45(6) . . ?
Te7 Mo3 Te5 160.85(6) . . ?
Te7 Mo3 I7 92.47(6) . . ?
Te13 Mo3 Mo1 135.42(6) . . ?
Te13 Mo3 Mo2 122.75(6) . . ?
Te13 Mo3 Te5 75.45(5) . . ?
Te13 Mo3 Te7 93.02(5) . . ?
Te13 Mo3 I7 66.07(5) . . ?
Mo1 Te1 Mo2 64.63(4) . . ?
Mo3 Te1 Mo1 64.94(5) . . ?
Mo3 Te1 Mo2 64.63(5) . . ?
Mo2 Te2 Mo1 62.38(4) . . ?
Te3 Te2 Mo1 60.98(4) . . ?
Te3 Te2 Mo2 62.96(4) . . ?
Mo1 Te3 Mo2 60.86(4) . . ?
Te2 Te3 Mo1 60.39(4) . . ?
Te2 Te3 Mo2 59.03(4) . . ?
Mo3 Te4 Mo2 62.42(5) . . ?
Te5 Te4 Mo2 61.37(4) . . ?
Te5 Te4 Mo3 62.93(4) . . ?
Mo2 Te5 Mo3 60.79(4) . . ?
Te4 Te5 Mo2 60.22(4) . . ?
Te4 Te5 Mo3 59.20(4) . . ?
Mo1 Te6 Mo3 62.83(5) . . ?
Te7 Te6 Mo1 62.97(4) . . ?
Te7 Te6 Mo3 61.52(4) . . ?
Mo3 Te7 Mo1 60.73(4) . . ?
Te6 Te7 Mo1 58.62(4) . . ?
Te6 Te7 Mo3 59.63(4) . . ?
Mo3 I7 Te13 55.52(4) . . ?
Mo1 Te11 I2 111.95(6) . . ?
Mo1 Te11 I3 58.49(4) . . ?
I1 Te11 Mo1 109.40(6) . . ?
I1 Te11 I2 95.48(7) . . ?
I1 Te11 I3 97.45(6) . . ?
I2 Te11 I3 166.05(7) . . ?
Mo1 I3 Te11 56.07(4) . . ?
Mo2 Te12 I4 109.74(5) . . ?
Mo2 Te12 I5 110.49(5) . . ?
Mo2 Te12 I6 58.43(4) . . ?
I4 Te12 I5 94.26(5) . . ?
I4 Te12 I6 95.67(5) . . ?
I5 Te12 I6 167.26(5) . . ?
Mo2 I6 Te12 55.05(4) . . ?
Mo3 Te13 I7 58.42(4) . . ?
Mo3 Te13 I9 108.39(5) . . ?
I8 Te13 Mo3 106.98(5) . . ?
I8 Te13 I7 102.34(5) . . ?
I8 Te13 I9 99.27(5) . . ?
I9 Te13 I7 157.30(6) . . ?
I12 Te10 I10 72.00(9) . 2_566 ?
Te10 Te10 I12 123.96(16) 2_566 . ?
Te10 Te10 I10 52.19(11) 2_566 2_566 ?
I10 Te10 I12 166.70(13) . . ?
I10 Te10 Te10 68.22(12) . 2_566 ?
I10 Te10 I10 120.40(11) . 2_566 ?
I10 Te10 I11 99.14(13) . . ?
I11 Te10 I12 169.57(19) 2_566 . ?
I11 Te10 I12 92.63(12) . . ?
I11 Te10 Te10 65.64(16) 2_566 2_566 ?
I11 Te10 Te10 31.41(10) . 2_566 ?
I11 Te10 I10 10.20(13) 2_566 . ?
I11 Te10 I10 117.01(18) 2_566 2_566 ?
I11 Te10 I10 21.91(8) . 2_566 ?
I11 Te10 I11 97.05(17) 2_566 . ?
Te10 I10 Te10 59.60(11) . 2_566 ?
I11 I10 Te10 13.11(17) 2_566 . ?
I11 I10 Te10 56.7(2) 2_566 2_566 ?
Te10 I11 Te10 82.95(17) 2_566 . ?
I10 I11 Te10 156.7(3) 2_566 2_566 ?
I10 I11 Te10 101.4(2) 2_566 . ?

loop_
_geom_bond_atom_site_label_1
_geom_bond_atom_site_label_2
_geom_bond_distance
_geom_bond_site_symmetry_2
_geom_bond_publ_flag
Mo1 Mo2 2.8493(17) . ?
Mo1 Mo3 2.8553(19) . ?
Mo1 Te1 2.6612(16) . ?
Mo1 Te2 2.7611(16) . ?
Mo1 Te3 2.7770(18) . ?
Mo1 Te6 2.7306(18) . ?
Mo1 Te7 2.8490(18) . ?
Mo1 Te11 2.7884(17) . ?
Mo1 I3 2.8650(16) . ?
Mo2 Mo3 2.8472(19) . ?
Mo2 Te1 2.6689(16) . ?
Mo2 Te2 2.7409(16) . ?
Mo2 Te3 2.8474(17) . ?
Mo2 Te4 2.7537(18) . ?
Mo2 Te5 2.7848(17) . ?
Mo2 Te12 2.7715(17) . ?
Mo2 I6 2.8809(17) . ?
Mo3 Te1 2.6572(17) . ?
Mo3 Te4 2.7408(17) . ?
Mo3 Te5 2.8414(16) . ?
Mo3 Te6 2.7469(17) . ?
Mo3 Te7 2.7987(16) . ?
Mo3 I7 2.8781(19) . ?
Mo3 Te13 2.7849(17) . ?
Te2 Te3 2.7112(16) . ?
Te4 Te5 2.7023(17) . ?
Te6 Te7 2.7248(16) . ?
I7 Te13 3.0881(17) . ?
I8 Te13 2.7409(16) . ?
I9 Te13 2.8129(17) . ?
Te11 I1 2.763(2) . ?
Te11 I2 2.7982(18) . ?
Te11 I3 3.0567(17) . ?
Te12 I4 2.7759(15) . ?
Te12 I5 2.7799(16) . ?
Te12 I6 3.1013(16) . ?
I12 Te10 3.171(3) . ?
Te10 Te10 2.968(6) 2_566 ?
Te10 I10 2.719(4) . ?
Te10 I10 3.196(4) 2_566 ?
Te10 I11 1.559(5) 2_566 ?
Te10 I11 2.725(4) . ?
I10 Te10 3.196(4) 2_566 ?
I10 I11 1.216(4) 2_566 ?
I11 Te10 1.559(5) 2_566 ?
I11 I10 1.216(4) 2_566 ?
